data_4121704
loop_
_publ_author_name
'Fujino, Daishi'
'Yorimitsu, Hideki'
'Osuka, Atsuhiro'

_publ_section_title
;
 Regiocontrolled palladium-catalyzed arylative cyclizations of alkynols.
;
_journal_issue 17
_journal_name_full 'Journal of the American Chemical Society'
_journal_page_first 6255
_journal_page_last 6258
_journal_paper_doi 10.1021/ja5029028
_journal_volume 136
_journal_year 2014
_chemical_formula_moiety 'C19 H21 N O3 S'
_chemical_formula_sum 'C19 H21 N O3 S'
_chemical_formula_weight 343.43
_chemical_name_systematic
; 
 ? 
;
_space_group_IT_number 9
_symmetry_cell_setting monoclinic
_symmetry_Int_Tables_number 9
_symmetry_space_group_name_Hall 'C -2yc'
_symmetry_space_group_name_H-M 'C 1 c 1'
_atom_sites_solution_hydrogens geom
_atom_sites_solution_primary direct
_atom_sites_solution_secondary difmap
_audit_creation_method SHELXL-97
_cell_angle_alpha 90.00
_cell_angle_beta 94.439(3)
_cell_angle_gamma 90.00
_cell_formula_units_Z 4
_cell_length_a 9.2676(4)
_cell_length_b 11.5486(5)
_cell_length_c 15.7879(7)
_cell_measurement_temperature 93(2)
_cell_volume 1684.68(13)
_computing_structure_refinement 'SHELXL-97 (Sheldrick, 1997)'
_computing_structure_solution 'SHELXS-97 (Sheldrick, 1990)'
_diffrn_ambient_temperature 93(2)
_diffrn_detector_area_resol_mean 10.0
_diffrn_measured_fraction_theta_full 0.996
_diffrn_measured_fraction_theta_max 0.996
_diffrn_measurement_device_type 'Rigaku RAXIS-RAPID'
_diffrn_measurement_method \w
_diffrn_radiation_monochromator graphite
_diffrn_radiation_source 'fine-focus sealed tube'
_diffrn_radiation_type CuK\a
_diffrn_radiation_wavelength 1.54187
_diffrn_reflns_av_R_equivalents 0.0951
_diffrn_reflns_av_sigmaI/netI 0.1088
_diffrn_reflns_limit_h_max 11
_diffrn_reflns_limit_h_min -11
_diffrn_reflns_limit_k_max 13
_diffrn_reflns_limit_k_min -13
_diffrn_reflns_limit_l_max 18
_diffrn_reflns_limit_l_min -18
_diffrn_reflns_number 7760
_diffrn_reflns_theta_full 68.25
_diffrn_reflns_theta_max 68.25
_diffrn_reflns_theta_min 5.62
_exptl_absorpt_coefficient_mu 1.846
_exptl_absorpt_correction_T_max 0.4038
_exptl_absorpt_correction_T_min 0.4038
_exptl_absorpt_correction_type multi-scan
_exptl_absorpt_process_details
;Higashi, T. (1995). 
 Program for Absorption Correction.
 Rigaku Corporation, Tokyo, Japan.
;
_exptl_crystal_colour colorless
_exptl_crystal_density_diffrn 1.354
_exptl_crystal_density_method 'not measured'
_exptl_crystal_description 'prism '
_exptl_crystal_F_000 728
_exptl_crystal_size_max 0.60
_exptl_crystal_size_mid 0.60
_exptl_crystal_size_min 0.60
_refine_diff_density_max 0.437
_refine_diff_density_min -0.281
_refine_diff_density_rms 0.064
_refine_ls_abs_structure_details 'Flack H D (1983), Acta Cryst. A39, 876-881'
_refine_ls_abs_structure_Flack 0.02(2)
_refine_ls_extinction_method none
_refine_ls_goodness_of_fit_ref 1.051
_refine_ls_hydrogen_treatment constr
_refine_ls_matrix_type full
_refine_ls_number_parameters 219
_refine_ls_number_reflns 2746
_refine_ls_number_restraints 2
_refine_ls_restrained_S_all 1.050
_refine_ls_R_factor_all 0.0612
_refine_ls_R_factor_gt 0.0564
_refine_ls_shift/su_max 0.000
_refine_ls_shift/su_mean 0.000
_refine_ls_structure_factor_coef Fsqd
_refine_ls_weighting_details 'calc w=1/[\s^2^(Fo^2^)+(0.0451P)^2^+0.0000P] where P=(Fo^2^+2Fc^2^)/3'
_refine_ls_weighting_scheme calc
_refine_ls_wR_factor_gt 0.1215
_refine_ls_wR_factor_ref 0.1251
_reflns_number_gt 2444
_reflns_number_total 2746
_reflns_threshold_expression >2sigma(I)
_cod_data_source_file ja5029028_si_002.cif
_cod_data_source_block 21121fu
_cod_depositor_comments 'Adding full bibliography for 4121701--4121704.cif.'
_cod_original_sg_symbol_H-M 'C c'
_cod_database_code 4121704

loop_
_symmetry_equiv_pos_as_xyz
'x, y, z'
'x, -y, z+1/2'
'x+1/2, y+1/2, z'
'x+1/2, -y+1/2, z+1/2'

loop_
_atom_site_label
_atom_site_type_symbol
_atom_site_fract_x
_atom_site_fract_y
_atom_site_fract_z
_atom_site_U_iso_or_equiv
_atom_site_adp_type
_atom_site_occupancy
_atom_site_symmetry_multiplicity
_atom_site_calc_flag
_atom_site_refinement_flags
C1 C -0.1944(4) 0.2396(3) 0.5901(2) 0.0273(9) Uani 1 1 d .
C2 C -0.2658(4) 0.3354(3) 0.5535(2) 0.0283(8) Uani 1 1 d .
H1 H -0.2160 0.4066 0.5482 0.034 Uiso 1 1 calc R
C3 C -0.4102(4) 0.3256(3) 0.5249(2) 0.0333(9) Uani 1 1 d .
H2 H -0.4581 0.3908 0.4991 0.040 Uiso 1 1 calc R
C4 C -0.4872(4) 0.2243(3) 0.5327(2) 0.0278(8) Uani 1 1 d .
C5 C -0.4138(4) 0.1287(3) 0.5716(3) 0.0306(9) Uani 1 1 d .
H3 H -0.4646 0.0583 0.5784 0.037 Uiso 1 1 calc R
C6 C -0.2707(4) 0.1359(3) 0.5995(2) 0.0296(9) Uani 1 1 d .
H4 H -0.2227 0.0708 0.6254 0.036 Uiso 1 1 calc R
C7 C 0.2536(4) 0.4113(3) 0.8084(2) 0.0268(8) Uani 1 1 d .
C8 C 0.3333(4) 0.4175(3) 0.8870(2) 0.0284(9) Uani 1 1 d .
H5 H 0.2856 0.4385 0.9359 0.034 Uiso 1 1 calc R
C9 C 0.4807(4) 0.3938(3) 0.8955(2) 0.0298(9) Uani 1 1 d .
H6 H 0.5327 0.3981 0.9497 0.036 Uiso 1 1 calc R
C10 C 0.5508(4) 0.3641(3) 0.8251(2) 0.0266(8) Uani 1 1 d .
H7 H 0.6519 0.3490 0.8302 0.032 Uiso 1 1 calc R
C11 C 0.4735(4) 0.3563(3) 0.7466(2) 0.0282(9) Uani 1 1 d .
H8 H 0.5221 0.3357 0.6979 0.034 Uiso 1 1 calc R
C12 C 0.3266(4) 0.3782(3) 0.7383(2) 0.0257(8) Uani 1 1 d .
H9 H 0.2747 0.3706 0.6843 0.031 Uiso 1 1 calc R
C13 C 0.0995(4) 0.4470(3) 0.7997(2) 0.0273(8) Uani 1 1 d .
C14 C 0.0590(4) 0.5578(3) 0.8437(2) 0.0328(9) Uani 1 1 d .
H10 H 0.1060 0.6242 0.8173 0.039 Uiso 1 1 calc R
H11 H 0.0958 0.5544 0.9042 0.039 Uiso 1 1 calc R
C15 C -0.1036(4) 0.5772(3) 0.8381(2) 0.0330(9) Uani 1 1 d .
H12 H -0.1478 0.5296 0.8813 0.040 Uiso 1 1 calc R
H13 H -0.1246 0.6596 0.8493 0.040 Uiso 1 1 calc R
C16 C -0.1671(4) 0.5443(3) 0.7506(2) 0.0338(9) Uani 1 1 d .
H14 H -0.2722 0.5609 0.7455 0.041 Uiso 1 1 calc R
H15 H -0.1211 0.5907 0.7074 0.041 Uiso 1 1 calc R
O4 O -0.1434(3) 0.4235(2) 0.73596(15) 0.0303(6) Uani 1 1 d .
C18 C -0.0036(4) 0.3881(3) 0.7539(2) 0.0257(8) Uani 1 1 d .
C20 C -0.0346(4) 0.1823(3) 0.7834(2) 0.0309(9) Uani 1 1 d .
H19 H 0.0240 0.1861 0.8378 0.046 Uiso 1 1 calc R
H20 H -0.0240 0.1057 0.7580 0.046 Uiso 1 1 calc R
H21 H -0.1365 0.1956 0.7930 0.046 Uiso 1 1 calc R
C21 C -0.6435(4) 0.2137(4) 0.5008(3) 0.0401(10) Uani 1 1 d .
H22 H -0.6854 0.2912 0.4924 0.060 Uiso 1 1 calc R
H23 H -0.6962 0.1713 0.5424 0.060 Uiso 1 1 calc R
H24 H -0.6509 0.1718 0.4467 0.060 Uiso 1 1 calc R
O2 O 0.0505(3) 0.3445(2) 0.58146(16) 0.0311(6) Uani 1 1 d .
O3 O 0.0489(3) 0.1325(2) 0.61110(15) 0.0322(6) Uani 1 1 d .
S1 S -0.00865(10) 0.24611(8) 0.62229(6) 0.0259(2) Uani 1 1 d .
N1 N 0.0146(3) 0.2720(3) 0.72543(18) 0.0253(7) Uani 1 1 d .

loop_
_atom_site_aniso_label
_atom_site_aniso_U_11
_atom_site_aniso_U_22
_atom_site_aniso_U_33
_atom_site_aniso_U_23
_atom_site_aniso_U_13
_atom_site_aniso_U_12
C1 0.036(2) 0.030(2) 0.016(2) -0.0030(14) -0.0016(16) -0.0012(16)
C2 0.034(2) 0.029(2) 0.021(2) 0.0030(15) 0.0019(16) -0.0010(17)
C3 0.042(3) 0.033(2) 0.024(2) 0.0034(16) -0.0038(17) 0.0044(19)
C4 0.030(2) 0.038(2) 0.0154(18) -0.0026(16) 0.0036(15) 0.0007(18)
C5 0.037(2) 0.033(2) 0.0224(19) -0.0009(15) 0.0055(16) -0.0049(17)
C6 0.035(2) 0.027(2) 0.027(2) 0.0037(15) 0.0035(16) -0.0001(17)
C7 0.035(2) 0.0211(18) 0.024(2) 0.0022(14) 0.0014(16) -0.0021(16)
C8 0.034(2) 0.026(2) 0.026(2) -0.0020(14) 0.0055(16) 0.0006(16)
C9 0.038(2) 0.027(2) 0.023(2) 0.0014(15) -0.0058(16) -0.0059(17)
C10 0.026(2) 0.025(2) 0.029(2) 0.0002(14) -0.0019(15) 0.0012(15)
C11 0.036(2) 0.0251(19) 0.024(2) 0.0008(15) 0.0060(16) 0.0001(16)
C12 0.032(2) 0.0241(19) 0.021(2) 0.0011(14) -0.0032(15) -0.0024(16)
C13 0.032(2) 0.0274(19) 0.0230(19) 0.0031(15) 0.0019(15) -0.0027(17)
C14 0.034(2) 0.031(2) 0.033(2) -0.0046(16) 0.0007(16) 0.0003(18)
C15 0.040(3) 0.026(2) 0.034(2) -0.0030(16) 0.0093(18) 0.0006(17)
C16 0.035(2) 0.030(2) 0.036(2) 0.0022(17) 0.0028(17) 0.0042(18)
O4 0.0289(15) 0.0297(14) 0.0322(15) -0.0018(11) 0.0004(11) 0.0019(11)
C18 0.027(2) 0.032(2) 0.0188(19) 0.0030(14) 0.0060(15) 0.0028(16)
C20 0.044(3) 0.027(2) 0.022(2) 0.0024(15) 0.0062(17) -0.0011(18)
C21 0.038(3) 0.048(3) 0.033(2) 0.0017(19) 0.0011(18) -0.002(2)
O2 0.0328(16) 0.0364(15) 0.0241(14) 0.0039(11) 0.0018(11) -0.0023(12)
O3 0.0381(17) 0.0350(15) 0.0227(14) -0.0010(11) -0.0029(11) 0.0016(12)
S1 0.0297(5) 0.0300(5) 0.0180(4) -0.0006(3) 0.0015(3) -0.0005(4)
N1 0.0273(18) 0.0246(15) 0.0237(17) 0.0024(12) 0.0005(12) -0.0015(13)

loop_
_atom_type_symbol
_atom_type_description
_atom_type_scat_dispersion_real
_atom_type_scat_dispersion_imag
_atom_type_scat_source
C C 0.0181 0.0091 'International Tables Vol C Tables 4.2.6.8 and 6.1.1.4'
H H 0.0000 0.0000 'International Tables Vol C Tables 4.2.6.8 and 6.1.1.4'
O O 0.0492 0.0322 'International Tables Vol C Tables 4.2.6.8 and 6.1.1.4'
N N 0.0311 0.0180 'International Tables Vol C Tables 4.2.6.8 and 6.1.1.4'
S S 0.3331 0.5567 'International Tables Vol C Tables 4.2.6.8 and 6.1.1.4'

loop_
_geom_angle_atom_site_label_1
_geom_angle_atom_site_label_2
_geom_angle_atom_site_label_3
_geom_angle
C2 C1 C6 119.7(4)
C2 C1 S1 120.6(3)
C6 C1 S1 119.7(3)
C3 C2 C1 119.1(3)
C3 C2 H1 120.4
C1 C2 H1 120.4
C4 C3 C2 122.2(3)
C4 C3 H2 118.9
C2 C3 H2 118.9
C3 C4 C5 117.8(4)
C3 C4 C21 122.0(3)
C5 C4 C21 120.1(3)
C6 C5 C4 121.0(4)
C6 C5 H3 119.5
C4 C5 H3 119.5
C5 C6 C1 120.1(3)
C5 C6 H4 120.0
C1 C6 H4 120.0
C12 C7 C8 117.6(4)
C12 C7 C13 121.7(3)
C8 C7 C13 120.5(3)
C9 C8 C7 121.7(3)
C9 C8 H5 119.2
C7 C8 H5 119.2
C10 C9 C8 119.5(3)
C10 C9 H6 120.2
C8 C9 H6 120.2
C9 C10 C11 119.8(4)
C9 C10 H7 120.1
C11 C10 H7 120.1
C12 C11 C10 120.7(3)
C12 C11 H8 119.7
C10 C11 H8 119.7
C11 C12 C7 120.7(3)
C11 C12 H9 119.6
C7 C12 H9 119.6
C18 C13 C7 123.4(3)
C18 C13 C14 119.0(3)
C7 C13 C14 117.6(3)
C13 C14 C15 112.2(3)
C13 C14 H10 109.2
C15 C14 H10 109.2
C13 C14 H11 109.2
C15 C14 H11 109.2
H10 C14 H11 107.9
C16 C15 C14 109.3(3)
C16 C15 H12 109.8
C14 C15 H12 109.8
C16 C15 H13 109.8
C14 C15 H13 109.8
H12 C15 H13 108.3
O4 C16 C15 109.9(3)
O4 C16 H14 109.7
C15 C16 H14 109.7
O4 C16 H15 109.7
C15 C16 H15 109.7
H14 C16 H15 108.2
C18 O4 C16 114.3(3)
C13 C18 O4 125.8(3)
C13 C18 N1 123.4(3)
O4 C18 N1 110.4(3)
N1 C20 H19 109.5
N1 C20 H20 109.5
H19 C20 H20 109.5
N1 C20 H21 109.5
H19 C20 H21 109.5
H20 C20 H21 109.5
C4 C21 H22 109.5
C4 C21 H23 109.5
H22 C21 H23 109.5
C4 C21 H24 109.5
H22 C21 H24 109.5
H23 C21 H24 109.5
O3 S1 O2 120.73(16)
O3 S1 N1 105.41(15)
O2 S1 N1 105.87(15)
O3 S1 C1 106.89(16)
O2 S1 C1 107.65(17)
N1 S1 C1 110.05(16)
C18 N1 C20 114.4(3)
C18 N1 S1 118.1(2)
C20 N1 S1 117.4(2)

loop_
_geom_bond_atom_site_label_1
_geom_bond_atom_site_label_2
_geom_bond_distance
C1 C2 1.391(5)
C1 C6 1.404(5)
C1 S1 1.759(4)
C2 C3 1.384(5)
C2 H1 0.9500
C3 C4 1.381(5)
C3 H2 0.9500
C4 C5 1.412(5)
C4 C21 1.502(5)
C5 C6 1.368(5)
C5 H3 0.9500
C6 H4 0.9500
C7 C12 1.394(5)
C7 C8 1.396(5)
C7 C13 1.483(5)
C8 C9 1.390(5)
C8 H5 0.9500
C9 C10 1.375(5)
C9 H6 0.9500
C10 C11 1.386(5)
C10 H7 0.9500
C11 C12 1.381(5)
C11 H8 0.9500
C12 H9 0.9500
C13 C18 1.338(5)
C13 C14 1.517(5)
C14 C15 1.519(5)
C14 H10 0.9900
C14 H11 0.9900
C15 C16 1.507(5)
C15 H12 0.9900
C15 H13 0.9900
C16 O4 1.434(4)
C16 H14 0.9900
C16 H15 0.9900
O4 C18 1.368(4)
C18 N1 1.428(4)
C20 N1 1.479(4)
C20 H19 0.9800
C20 H20 0.9800
C20 H21 0.9800
C21 H22 0.9800
C21 H23 0.9800
C21 H24 0.9800
O2 S1 1.436(2)
O3 S1 1.433(2)
S1 N1 1.653(3)

loop_
_geom_torsion_atom_site_label_1
_geom_torsion_atom_site_label_2
_geom_torsion_atom_site_label_3
_geom_torsion_atom_site_label_4
_geom_torsion
C6 C1 C2 C3 -1.8(5)
S1 C1 C2 C3 176.7(3)
C1 C2 C3 C4 1.1(5)
C2 C3 C4 C5 0.2(5)
C2 C3 C4 C21 -179.3(3)
C3 C4 C5 C6 -0.8(5)
C21 C4 C5 C6 178.7(3)
C4 C5 C6 C1 0.2(5)
C2 C1 C6 C5 1.1(5)
S1 C1 C6 C5 -177.4(3)
C12 C7 C8 C9 1.2(5)
C13 C7 C8 C9 -174.6(3)
C7 C8 C9 C10 0.4(5)
C8 C9 C10 C11 -1.0(5)
C9 C10 C11 C12 0.1(5)
C10 C11 C12 C7 1.6(5)
C8 C7 C12 C11 -2.1(5)
C13 C7 C12 C11 173.6(3)
C12 C7 C13 C18 46.6(5)
C8 C7 C13 C18 -137.9(4)
C12 C7 C13 C14 -131.9(3)
C8 C7 C13 C14 43.7(5)
C18 C13 C14 C15 7.9(4)
C7 C13 C14 C15 -173.6(3)
C13 C14 C15 C16 -40.5(4)
C14 C15 C16 O4 62.5(4)
C15 C16 O4 C18 -50.0(4)
C7 C13 C18 O4 -172.2(3)
C14 C13 C18 O4 6.2(5)
C7 C13 C18 N1 15.5(5)
C14 C13 C18 N1 -166.1(3)
C16 O4 C18 C13 15.7(5)
C16 O4 C18 N1 -171.1(3)
C2 C1 S1 O3 -148.1(3)
C6 C1 S1 O3 30.4(3)
C2 C1 S1 O2 -17.0(3)
C6 C1 S1 O2 161.5(3)
C2 C1 S1 N1 98.0(3)
C6 C1 S1 N1 -83.5(3)
C13 C18 N1 C20 92.7(4)
O4 C18 N1 C20 -80.6(3)
C13 C18 N1 S1 -122.7(3)
O4 C18 N1 S1 63.9(3)
O3 S1 N1 C18 166.7(3)
O2 S1 N1 C18 37.7(3)
C1 S1 N1 C18 -78.4(3)
O3 S1 N1 C20 -49.8(3)
O2 S1 N1 C20 -178.8(3)
C1 S1 N1 C20 65.1(3)
